data_7208942
loop_
_publ_author_name
'Jiang, Zhi-Qiang'
'Jiang, Gui-Yuan'
'Hou, Duan-Chuan'
'Wang, Fei'
'Zhao, Zhen'
'Zhang, Jian'

_publ_section_title
;
 Urothermal synthesis of photoluminescent lanthanide--organic frameworks
 with unusual topologies
;
_journal_issue 2
_journal_name_full CrystEngComm
_journal_page_first 315
_journal_paper_doi 10.1039/c2ce26242h
_journal_volume 15
_journal_year 2013
_chemical_formula_sum 'C45 H32 La2 N2 O18'
_chemical_formula_weight 1166.55
_chemical_name_systematic
;
?
;
_space_group_IT_number 61
_symmetry_cell_setting orthorhombic
_symmetry_space_group_name_Hall '-P 2ac 2ab'
_symmetry_space_group_name_H-M 'P b c a'
_atom_sites_solution_hydrogens geom
_atom_sites_solution_primary direct
_atom_sites_solution_secondary difmap
_audit_creation_method SHELXL-97
_cell_angle_alpha 90.00
_cell_angle_beta 90.00
_cell_angle_gamma 90.00
_cell_formula_units_Z 8
_cell_length_a 18.0550(4)
_cell_length_b 16.3958(3)
_cell_length_c 29.0934(7)
_cell_measurement_reflns_used 9193
_cell_measurement_temperature 293(2)
_cell_measurement_theta_max 25
_cell_measurement_theta_min 2.3792
_cell_volume 8612.4(3)
_computing_cell_refinement SMART
_computing_data_collection SMART(Bruker,1998)
_computing_data_reduction SAINT(Bruker,1998)
_computing_molecular_graphics 'SHELXL (Bruker,1998)'
_computing_publication_material SHELXL
_computing_structure_refinement 'SHELXL-97 (Sheldrick, 1997)'
_computing_structure_solution 'SHELXS-97 (Sheldrick, 1990)'
_diffrn_ambient_temperature 293(2)
_diffrn_detector_area_resol_mean 16.2083
_diffrn_measured_fraction_theta_full 0.998
_diffrn_measured_fraction_theta_max 0.998
_diffrn_measurement_device_type 'Xcalibur, Eos'
_diffrn_measurement_method '\w scans'
_diffrn_radiation_monochromator graphite
_diffrn_radiation_source 'Enhance (Mo) X-ray Source'
_diffrn_radiation_type MoK\a
_diffrn_radiation_wavelength 0.71073
_diffrn_reflns_av_R_equivalents 0.0275
_diffrn_reflns_av_sigmaI/netI 0.0720
_diffrn_reflns_limit_h_max 21
_diffrn_reflns_limit_h_min -10
_diffrn_reflns_limit_k_max 23
_diffrn_reflns_limit_k_min -10
_diffrn_reflns_limit_l_max 36
_diffrn_reflns_limit_l_min -34
_diffrn_reflns_number 22269
_diffrn_reflns_theta_full 25.00
_diffrn_reflns_theta_max 25.00
_diffrn_reflns_theta_min 2.3792
_diffrn_standards_decay_% none
_diffrn_standards_interval_count none
_diffrn_standards_interval_time none
_diffrn_standards_number none
_exptl_absorpt_coefficient_mu 2.040
_exptl_absorpt_correction_T_max 1.00000
_exptl_absorpt_correction_T_min 0.64619
_exptl_absorpt_correction_type multi-scan
_exptl_absorpt_process_details none
_exptl_crystal_colour colorless
_exptl_crystal_density_diffrn 1.799
_exptl_crystal_density_method 'not measured'
_exptl_crystal_description sheet
_exptl_crystal_F_000 4592
_exptl_crystal_size_max 0.2
_exptl_crystal_size_mid 0.2
_exptl_crystal_size_min 0.2
_refine_diff_density_max 0.463
_refine_diff_density_min -0.490
_refine_diff_density_rms 0.082
_refine_ls_extinction_method none
_refine_ls_goodness_of_fit_ref 0.580
_refine_ls_hydrogen_treatment none
_refine_ls_matrix_type full
_refine_ls_number_parameters 608
_refine_ls_number_reflns 7580
_refine_ls_number_restraints 0
_refine_ls_restrained_S_all 0.580
_refine_ls_R_factor_all 0.0457
_refine_ls_R_factor_gt 0.0259
_refine_ls_shift/su_max 0.017
_refine_ls_shift/su_mean 0.002
_refine_ls_structure_factor_coef Fsqd
_refine_ls_weighting_details 'calc w=1/[\s^2^(Fo^2^)+(0.1000P)^2^+0.0000P] where P=(Fo^2^+2Fc^2^)/3'
_refine_ls_weighting_scheme calc
_refine_ls_wR_factor_gt 0.0770
_refine_ls_wR_factor_ref 0.0855
_reflns_number_gt 5303
_reflns_number_total 7580
_reflns_threshold_expression >2sigma(I)
_cod_data_source_file c2ce26242h.txt
_cod_data_source_block 7
_cod_original_sg_symbol_H-M Pbca
_cod_database_code 7208942

loop_
_symmetry_equiv_pos_as_xyz
'x, y, z'
'-x+1/2, -y, z+1/2'
'-x, y+1/2, -z+1/2'
'x+1/2, -y+1/2, -z'
'-x, -y, -z'
'x-1/2, y, -z-1/2'
'x, -y-1/2, z-1/2'
'-x-1/2, y-1/2, z'

loop_
_atom_site_label
_atom_site_type_symbol
_atom_site_fract_x
_atom_site_fract_y
_atom_site_fract_z
_atom_site_U_iso_or_equiv
_atom_site_adp_type
_atom_site_occupancy
_atom_site_symmetry_multiplicity
_atom_site_calc_flag
_atom_site_refinement_flags
La1 La 0.310382(12) 0.220531(12) 0.005816(7) 0.01649(8) Uani 1 1 d .
La2 La 0.162905(12) 0.424859(11) 0.001015(7) 0.01495(8) Uani 1 1 d .
O4 O 0.21083(15) 0.65257(15) 0.46073(8) 0.0246(6) Uani 1 1 d .
O9 O 0.19284(15) 0.30379(15) 0.46105(9) 0.0288(7) Uani 1 1 d .
O14 O 0.40160(14) 0.47010(14) 0.45452(8) 0.0209(6) Uani 1 1 d .
O1 O 0.12124(17) 0.50165(15) 0.06934(9) 0.0310(7) Uani 1 1 d .
O12 O 0.34661(16) 0.33163(15) 0.06167(9) 0.0283(7) Uani 1 1 d .
O11 O 0.27692(16) 0.44107(15) 0.05064(10) 0.0322(7) Uani 1 1 d .
O16 O 0.25612(17) 0.06883(14) 0.00317(8) 0.0258(6) Uani 1 1 d .
O6 O 0.17960(16) 0.29864(15) 0.04834(9) 0.0270(7) Uani 1 1 d .
O10 O 0.09582(19) 0.36808(17) 0.25475(9) 0.0441(9) Uani 1 1 d .
O1W O 0.02791(16) 0.39007(18) 0.01209(11) 0.0338(7) Uani 1 1 d .
H1WA H 0.0219 0.3409 0.0085 0.051 Uiso 1 1 calc R
C20 C 0.3224(2) 0.3998(2) 0.07366(13) 0.0188(8) Uani 1 1 d .
C21 C 0.4036(2) 0.4987(2) 0.28553(13) 0.0291(10) Uani 1 1 d .
O13 O 0.34947(17) 0.35265(15) 0.43345(9) 0.0282(7) Uani 1 1 d .
O8 O 0.12874(15) 0.19041(15) 0.44748(9) 0.0275(6) Uani 1 1 d .
O15 O 0.4142(2) 0.53449(18) 0.24293(9) 0.0556(10) Uani 1 1 d .
O7 O 0.23781(17) 0.19465(16) 0.07953(9) 0.0318(7) Uani 1 1 d .
C26 C 0.4283(2) 0.5146(2) 0.36531(12) 0.0239(9) Uani 1 1 d .
H26A H 0.4498 0.5440 0.3892 0.029 Uiso 1 1 calc R
C27 C 0.1549(2) 0.2582(2) 0.43531(13) 0.0199(8) Uani 1 1 d .
C28 C 0.0773(2) 0.3482(2) 0.17637(13) 0.0279(9) Uani 1 1 d .
H28A H 0.0328 0.3763 0.1795 0.034 Uiso 1 1 calc R
C29 C 0.3786(2) 0.4198(2) 0.42408(13) 0.0195(8) Uani 1 1 d .
O2 O 0.10910(15) 0.63049(15) 0.04724(8) 0.0252(6) Uani 1 1 d .
C32 C 0.1402(2) 0.2868(2) 0.38739(13) 0.0229(9) Uani 1 1 d .
C33 C 0.1101(2) 0.6042(2) 0.12661(12) 0.0198(8) Uani 1 1 d .
C34 C 0.3573(2) 0.4017(2) 0.33889(13) 0.0269(9) Uani 1 1 d .
H34A H 0.3313 0.3539 0.3448 0.032 Uiso 1 1 calc R
C35 C 0.1902(2) 0.6320(2) 0.38099(13) 0.0230(9) Uani 1 1 d .
C36 C 0.3903(3) 0.4967(2) 0.20268(14) 0.0370(11) Uani 1 1 d .
C37 C 0.3480(2) 0.4341(2) 0.11876(13) 0.0199(8) Uani 1 1 d .
C38 C 0.1824(3) 0.2844(3) 0.21124(15) 0.0427(12) Uani 1 1 d .
H38A H 0.2096 0.2714 0.2374 0.051 Uiso 1 1 calc R
O3 O 0.26525(17) 0.54828(16) 0.42781(9) 0.0367(8) Uani 1 1 d .
C40 C 0.1010(2) 0.6579(3) 0.21564(14) 0.0332(10) Uani 1 1 d .
C41 C 0.1270(2) 0.6798(2) 0.37876(13) 0.0274(9) Uani 1 1 d .
H41A H 0.1072 0.7015 0.4056 0.033 Uiso 1 1 calc R
C42 C 0.1194(2) 0.5505(2) 0.16238(13) 0.0254(9) Uani 1 1 d .
H42A H 0.1290 0.4959 0.1561 0.031 Uiso 1 1 calc R
O5 O 0.0879(2) 0.6913(2) 0.25875(10) 0.0593(11) Uani 1 1 d .
C45 C 0.0952(2) 0.6855(2) 0.13592(14) 0.0312(10) Uani 1 1 d .
H45A H 0.0876 0.7221 0.1120 0.037 Uiso 1 1 calc R
C46 C 0.1657(2) 0.2781(2) 0.12887(13) 0.0233(9) Uani 1 1 d .
C47 C 0.1249(3) 0.6674(2) 0.29790(13) 0.0340(11) Uani 1 1 d .
C48 C 0.1192(2) 0.3304(2) 0.21431(13) 0.0298(10) Uani 1 1 d .
C104 C 0.1959(2) 0.2554(2) 0.08287(13) 0.0214(9) Uani 1 1 d .
C50 C 0.2047(3) 0.2578(3) 0.16828(14) 0.0371(11) Uani 1 1 d .
H50A H 0.2469 0.2256 0.1658 0.045 Uiso 1 1 calc R
C51 C 0.3883(2) 0.4442(2) 0.37504(12) 0.0191(8) Uani 1 1 d .
C52 C 0.1154(2) 0.3373(2) 0.29784(13) 0.0304(10) Uani 1 1 d .
C53 C 0.1015(2) 0.3242(2) 0.13334(13) 0.0247(9) Uani 1 1 d .
H53A H 0.0747 0.3390 0.1073 0.030 Uiso 1 1 calc R
C54 C 0.2219(2) 0.6049(3) 0.34050(14) 0.0345(11) Uani 1 1 d .
H54A H 0.2645 0.5731 0.3415 0.041 Uiso 1 1 calc R
C103 C 0.2244(2) 0.6100(2) 0.42542(12) 0.0211(9) Uani 1 1 d .
C58 C 0.4362(2) 0.5413(2) 0.32072(12) 0.0245(9) Uani 1 1 d .
H58A H 0.4637 0.5880 0.3145 0.029 Uiso 1 1 calc R
C60 C 0.0917(3) 0.7115(2) 0.18079(14) 0.0343(11) Uani 1 1 d .
H60A H 0.0830 0.7663 0.1872 0.041 Uiso 1 1 calc R
C62 C 0.0971(3) 0.2601(3) 0.31075(15) 0.0492(14) Uani 1 1 d .
H62A H 0.0766 0.2240 0.2896 0.059 Uiso 1 1 calc R
C63 C 0.1907(3) 0.6246(3) 0.29865(14) 0.0420(12) Uani 1 1 d .
H63A H 0.2137 0.6093 0.2714 0.050 Uiso 1 1 calc R
C65 C 0.4129(3) 0.4099(2) 0.13890(15) 0.0354(11) Uani 1 1 d .
H65A H 0.4427 0.3717 0.1242 0.042 Uiso 1 1 calc R
C68 C 0.3261(3) 0.5227(3) 0.18274(17) 0.0510(14) Uani 1 1 d .
H68A H 0.2965 0.5610 0.1975 0.061 Uiso 1 1 calc R
C69 C 0.4349(3) 0.4415(3) 0.18111(16) 0.0442(13) Uani 1 1 d .
H69A H 0.4794 0.4253 0.1944 0.053 Uiso 1 1 calc R
C70 C 0.3054(2) 0.4918(3) 0.14074(16) 0.0443(13) Uani 1 1 d .
H70A H 0.2620 0.5102 0.1270 0.053 Uiso 1 1 calc R
C71 C 0.1149(3) 0.5763(2) 0.20751(15) 0.0377(12) Uani 1 1 d .
H71A H 0.1210 0.5398 0.2317 0.045 Uiso 1 1 calc R
C72 C 0.1469(3) 0.3894(3) 0.32828(16) 0.0507(14) Uani 1 1 d .
H72A H 0.1598 0.4418 0.3192 0.061 Uiso 1 1 calc R
C73 C 0.0931(3) 0.6955(2) 0.33765(14) 0.0315(10) Uani 1 1 d .
H73A H 0.0490 0.7249 0.3367 0.038 Uiso 1 1 calc R
C75 C 0.1095(3) 0.2360(2) 0.35555(15) 0.0424(13) Uani 1 1 d .
H75A H 0.0964 0.1834 0.3643 0.051 Uiso 1 1 calc R
C76 C 0.1597(3) 0.3642(3) 0.37282(16) 0.0459(14) Uani 1 1 d .
H76A H 0.1819 0.4000 0.3935 0.055 Uiso 1 1 calc R
C79 C 0.3641(3) 0.4288(2) 0.29390(14) 0.0354(11) Uani 1 1 d .
H79A H 0.3422 0.4001 0.2699 0.042 Uiso 1 1 calc R
O17 O 0.44541(16) 0.26361(17) -0.00781(10) 0.0363(8) Uani 1 1 d .
N2 N 0.4508(2) 0.3999(2) -0.02640(14) 0.0404(9) Uani 1 1 d .
H2A H 0.4100 0.4167 -0.0144 0.049 Uiso 1 1 calc R
C102 C 0.4788(2) 0.3241(2) -0.02158(15) 0.0322(10) Uani 1 1 d .
N1 N 0.5497(2) 0.3251(2) -0.03510(16) 0.0547(12) Uani 1 1 d .
H1A H 0.5778 0.2827 -0.0362 0.066 Uiso 1 1 calc R
C101 C 0.4998(3) 0.4493(3) -0.0549(2) 0.0555(15) Uani 1 1 d .
H10A H 0.5016 0.5054 -0.0443 0.067 Uiso 1 1 calc R
H10B H 0.4849 0.4482 -0.0869 0.067 Uiso 1 1 calc R
C100 C 0.5731(3) 0.4064(3) -0.0476(2) 0.0701(19) Uani 1 1 d .
H10C H 0.6024 0.4060 -0.0756 0.084 Uiso 1 1 calc R
H10D H 0.6014 0.4318 -0.0232 0.084 Uiso 1 1 calc R
C31 C 0.1135(2) 0.5764(2) 0.07779(13) 0.0191(8) Uani 1 1 d .
H1WB H 0.002(3) 0.427(2) 0.0208(15) 0.034(14) Uiso 1 1 d .

loop_
_atom_site_aniso_label
_atom_site_aniso_U_11
_atom_site_aniso_U_22
_atom_site_aniso_U_33
_atom_site_aniso_U_23
_atom_site_aniso_U_13
_atom_site_aniso_U_12
La1 0.02148(14) 0.01557(12) 0.01243(12) -0.00048(8) -0.00056(9) 0.00353(9)
La2 0.01850(13) 0.01496(13) 0.01139(12) -0.00035(8) -0.00023(9) 0.00158(9)
O4 0.0306(16) 0.0285(14) 0.0148(13) -0.0033(11) -0.0040(12) 0.0042(13)
O9 0.0336(17) 0.0270(14) 0.0258(15) 0.0012(12) -0.0101(14) -0.0061(14)
O14 0.0228(14) 0.0265(13) 0.0134(13) -0.0018(11) 0.0003(11) 0.0035(12)
O1 0.050(2) 0.0254(14) 0.0175(14) -0.0056(12) 0.0070(14) 0.0021(14)
O12 0.0332(17) 0.0258(14) 0.0260(15) -0.0055(12) -0.0088(13) 0.0044(13)
O11 0.0395(18) 0.0238(13) 0.0332(17) -0.0004(13) -0.0185(15) 0.0041(14)
O16 0.0280(16) 0.0188(13) 0.0307(16) 0.0040(11) 0.0012(13) 0.0023(12)
O6 0.0393(17) 0.0260(14) 0.0159(14) 0.0070(11) -0.0014(13) -0.0052(13)
O10 0.072(2) 0.0475(17) 0.0130(15) 0.0055(13) 0.0049(15) 0.0270(18)
O1W 0.0213(16) 0.0274(16) 0.053(2) -0.0088(15) 0.0104(15) -0.0026(14)
C20 0.024(2) 0.0145(17) 0.017(2) 0.0012(15) -0.0033(16) -0.0011(17)
C21 0.044(3) 0.026(2) 0.017(2) 0.0013(16) 0.0013(19) -0.001(2)
O13 0.0445(19) 0.0208(14) 0.0191(14) 0.0016(11) 0.0065(13) -0.0019(13)
O8 0.0287(16) 0.0284(14) 0.0253(15) 0.0112(12) -0.0052(13) -0.0083(13)
O15 0.113(3) 0.0429(17) 0.0110(15) 0.0034(13) -0.0090(18) -0.035(2)
O7 0.0410(18) 0.0295(14) 0.0248(15) 0.0020(12) 0.0089(14) 0.0063(15)
C26 0.029(2) 0.030(2) 0.0122(19) -0.0031(16) -0.0018(17) -0.0042(19)
C27 0.021(2) 0.0203(19) 0.019(2) 0.0038(16) -0.0012(17) 0.0009(18)
C28 0.029(2) 0.033(2) 0.022(2) 0.0022(18) 0.0027(18) 0.008(2)
C29 0.021(2) 0.0201(19) 0.018(2) 0.0036(15) 0.0056(16) 0.0059(17)
O2 0.0335(16) 0.0293(14) 0.0128(13) 0.0007(11) 0.0038(12) -0.0073(13)
C32 0.023(2) 0.0237(19) 0.022(2) 0.0022(16) 0.0003(17) 0.0018(18)
C33 0.022(2) 0.0227(18) 0.0143(19) -0.0014(15) 0.0014(16) -0.0028(18)
C34 0.039(3) 0.0221(19) 0.020(2) 0.0017(17) -0.0022(19) -0.009(2)
C35 0.024(2) 0.025(2) 0.020(2) -0.0031(16) -0.0045(18) 0.0042(19)
C36 0.065(3) 0.033(2) 0.014(2) 0.0015(18) -0.009(2) -0.016(2)
C37 0.023(2) 0.0169(18) 0.019(2) -0.0017(15) -0.0033(17) -0.0034(17)
C38 0.047(3) 0.061(3) 0.020(2) 0.008(2) -0.005(2) 0.022(3)
O3 0.047(2) 0.0355(16) 0.0272(16) -0.0081(13) -0.0145(15) 0.0193(16)
C40 0.036(3) 0.046(2) 0.018(2) -0.0081(19) -0.0031(19) 0.017(2)
C41 0.035(3) 0.030(2) 0.018(2) -0.0044(17) 0.0036(18) 0.007(2)
C42 0.031(2) 0.0234(19) 0.022(2) 0.0003(17) 0.0008(18) 0.007(2)
O5 0.089(3) 0.076(2) 0.0122(16) -0.0141(15) -0.0154(17) 0.053(2)
C45 0.051(3) 0.024(2) 0.019(2) 0.0021(17) 0.004(2) 0.006(2)
C46 0.025(2) 0.0264(19) 0.019(2) 0.0072(17) 0.0041(16) 0.0042(19)
C47 0.051(3) 0.036(2) 0.015(2) -0.0050(18) -0.009(2) 0.014(2)
C48 0.041(3) 0.033(2) 0.016(2) 0.0042(17) 0.0074(19) 0.008(2)
C104 0.025(2) 0.0206(19) 0.019(2) 0.0021(16) -0.0004(17) -0.0043(19)
C50 0.037(3) 0.049(3) 0.026(2) 0.005(2) 0.003(2) 0.019(2)
C51 0.021(2) 0.0226(18) 0.0138(19) 0.0004(15) 0.0031(16) 0.0019(17)
C52 0.040(3) 0.036(2) 0.015(2) 0.0035(18) 0.0012(19) 0.012(2)
C53 0.027(2) 0.030(2) 0.017(2) 0.0034(17) 0.0002(18) 0.0029(19)
C54 0.031(2) 0.049(3) 0.024(2) -0.013(2) -0.0023(19) 0.014(2)
C103 0.023(2) 0.0234(19) 0.017(2) -0.0031(16) -0.0022(17) 0.0007(18)
C58 0.031(2) 0.024(2) 0.018(2) 0.0009(16) 0.0019(18) -0.0096(19)
C60 0.054(3) 0.027(2) 0.022(2) -0.0069(17) 0.001(2) 0.007(2)
C62 0.086(4) 0.044(3) 0.018(2) -0.001(2) -0.012(3) -0.014(3)
C63 0.051(3) 0.061(3) 0.014(2) -0.010(2) -0.002(2) 0.018(3)
C65 0.042(3) 0.025(2) 0.040(3) -0.0050(19) -0.013(2) 0.010(2)
C68 0.050(3) 0.067(3) 0.036(3) -0.030(3) 0.010(2) 0.010(3)
C69 0.062(4) 0.033(2) 0.037(3) -0.003(2) -0.031(3) 0.006(2)
C70 0.030(3) 0.067(3) 0.036(3) -0.020(2) -0.005(2) 0.019(3)
C71 0.051(3) 0.043(3) 0.019(2) 0.0040(19) -0.003(2) 0.020(2)
C72 0.082(4) 0.035(2) 0.035(3) 0.018(2) -0.012(3) -0.021(3)
C73 0.038(3) 0.031(2) 0.025(2) -0.0022(18) -0.007(2) 0.016(2)
C75 0.070(4) 0.030(2) 0.026(2) 0.0066(19) -0.011(2) -0.016(2)
C76 0.072(4) 0.035(2) 0.031(3) 0.009(2) -0.016(2) -0.025(3)
C79 0.058(3) 0.028(2) 0.020(2) -0.0026(17) -0.006(2) -0.016(2)
O17 0.0289(18) 0.0333(16) 0.0467(19) 0.0023(14) 0.0068(14) -0.0018(15)
N2 0.031(2) 0.0290(18) 0.062(3) 0.0005(19) 0.006(2) 0.0008(18)
C102 0.028(2) 0.031(2) 0.037(3) -0.001(2) 0.002(2) 0.001(2)
N1 0.032(2) 0.039(2) 0.093(4) 0.022(2) 0.025(2) 0.008(2)
C101 0.053(3) 0.036(3) 0.077(4) 0.011(3) 0.001(3) -0.007(3)
C100 0.038(3) 0.051(3) 0.121(6) 0.021(3) 0.016(4) -0.009(3)
C31 0.017(2) 0.023(2) 0.018(2) -0.0048(16) 0.0040(16) -0.0051(17)

loop_
_atom_type_symbol
_atom_type_description
_atom_type_scat_dispersion_real
_atom_type_scat_dispersion_imag
_atom_type_scat_source
C C 0.0033 0.0016 'International Tables Vol C Tables 4.2.6.8 and 6.1.1.4'
H H 0.0000 0.0000 'International Tables Vol C Tables 4.2.6.8 and 6.1.1.4'
N N 0.0061 0.0033 'International Tables Vol C Tables 4.2.6.8 and 6.1.1.4'
O O 0.0106 0.0060 'International Tables Vol C Tables 4.2.6.8 and 6.1.1.4'
La La -0.2871 2.4523 'International Tables Vol C Tables 4.2.6.8 and 6.1.1.4'

loop_
_geom_angle_atom_site_label_1
_geom_angle_atom_site_label_2
_geom_angle_atom_site_label_3
_geom_angle
_geom_angle_site_symmetry_1
_geom_angle_site_symmetry_3
O2 La1 O4 150.82(9) 8_655 2_564
O2 La1 O9 132.28(8) 8_655 7_565
O4 La1 O9 74.37(8) 2_564 7_565
O2 La1 O13 87.54(8) 8_655 7_565
O4 La1 O13 90.05(8) 2_564 7_565
O9 La1 O13 74.29(9) 7_565 7_565
O2 La1 O12 87.92(8) 8_655 .
O4 La1 O12 77.07(8) 2_564 .
O9 La1 O12 131.60(8) 7_565 .
O13 La1 O12 143.77(9) 7_565 .
O2 La1 O7 77.66(9) 8_655 .
O4 La1 O7 120.23(8) 2_564 .
O9 La1 O7 88.60(9) 7_565 .
O13 La1 O7 140.04(8) 7_565 .
O12 La1 O7 73.26(9) . .
O2 La1 O17 70.81(9) 8_655 .
O4 La1 O17 80.50(9) 2_564 .
O9 La1 O17 139.68(9) 7_565 .
O13 La1 O17 74.73(9) 7_565 .
O12 La1 O17 69.85(9) . .
O7 La1 O17 131.57(9) . .
O2 La1 O16 70.36(9) 8_655 .
O4 La1 O16 134.90(8) 2_564 .
O9 La1 O16 61.95(8) 7_565 .
O13 La1 O16 68.67(8) 7_565 .
O12 La1 O16 141.60(8) . .
O7 La1 O16 71.40(8) . .
O17 La1 O16 126.79(9) . .
O2 La1 O6 122.73(8) 8_655 .
O4 La1 O6 74.67(7) 2_564 .
O9 La1 O6 67.21(8) 7_565 .
O13 La1 O6 141.08(8) 7_565 .
O12 La1 O6 68.01(8) . .
O7 La1 O6 46.34(8) . .
O17 La1 O6 134.69(8) . .
O16 La1 O6 97.02(8) . .
O2 La1 C104 98.88(9) 8_655 .
O4 La1 C104 97.13(9) 2_564 .
O9 La1 C104 80.90(9) 7_565 .
O13 La1 C104 151.25(10) 7_565 .
O12 La1 C104 64.83(9) . .
O7 La1 C104 23.11(9) . .
O17 La1 C104 133.87(9) . .
O16 La1 C104 87.04(9) . .
O6 La1 C104 23.93(8) . .
O1 La2 O14 86.67(8) . 2_564
O1 La2 O6 90.89(8) . .
O14 La2 O6 158.48(9) 2_564 .
O1 La2 O1W 73.64(10) . .
O14 La2 O1W 76.88(9) 2_564 .
O6 La2 O1W 81.91(10) . .
O1 La2 O8 143.44(9) . 7_565
O14 La2 O8 93.93(8) 2_564 7_565
O6 La2 O8 75.52(9) . 7_565
O1W La2 O8 70.96(9) . 7_565
O1 La2 O11 74.63(10) . .
O14 La2 O11 128.37(8) 2_564 .
O6 La2 O11 71.03(9) . .
O1W La2 O11 137.49(10) . .
O8 La2 O11 129.02(8) 7_565 .
O1 La2 O3 138.08(9) . 2_564
O14 La2 O3 70.19(9) 2_564 2_564
O6 La2 O3 122.99(9) . 2_564
O1W La2 O3 129.89(10) . 2_564
O8 La2 O3 74.73(9) 7_565 2_564
O11 La2 O3 92.57(10) . 2_564
O1 La2 O16 73.08(8) . 8_665
O14 La2 O16 70.69(8) 2_564 8_665
O6 La2 O16 128.81(8) . 8_665
O1W La2 O16 134.23(9) . 8_665
O8 La2 O16 141.13(8) 7_565 8_665
O11 La2 O16 57.94(8) . 8_665
O3 La2 O16 66.52(8) 2_564 8_665
O1 La2 O4 143.00(9) . 2_564
O14 La2 O4 117.32(8) 2_564 2_564
O6 La2 O4 76.26(8) . 2_564
O1W La2 O4 136.19(9) . 2_564
O8 La2 O4 67.04(8) 7_565 2_564
O11 La2 O4 68.39(8) . 2_564
O3 La2 O4 47.50(8) 2_564 2_564
O16 La2 O4 88.10(8) 8_665 2_564
O1 La2 C103 151.50(10) . 2_564
O14 La2 C103 92.88(9) 2_564 2_564
O6 La2 C103 99.27(9) . 2_564
O1W La2 C103 133.95(10) . 2_564
O8 La2 C103 65.04(9) 7_565 2_564
O11 La2 C103 83.58(10) . 2_564
O3 La2 C103 23.73(9) 2_564 2_564
O16 La2 C103 79.89(9) 8_665 2_564
O4 La2 C103 24.45(8) 2_564 2_564
C103 O4 La1 156.7(2) . 2_565
C103 O4 La2 86.2(2) . 2_565
La1 O4 La2 106.12(9) 2_565 2_565
C27 O9 La1 132.1(2) . 7_566
C29 O14 La2 132.3(2) . 2_565
C31 O1 La2 133.4(2) . .
C20 O12 La1 137.2(2) . .
C20 O11 La2 141.2(2) . .
La1 O16 La2 126.75(12) . 8_655
C104 O6 La2 158.2(2) . .
C104 O6 La1 84.5(2) . .
La2 O6 La1 102.95(9) . .
C48 O10 C52 121.4(3) . .
O12 C20 O11 124.1(3) . .
O12 C20 C37 118.1(3) . .
O11 C20 C37 117.7(3) . .
C79 C21 C58 121.1(4) . .
C79 C21 O15 125.8(4) . .
C58 C21 O15 113.1(3) . .
C29 O13 La1 135.9(2) . 7_566
C27 O8 La2 138.0(2) . 7_566
C21 O15 C36 121.4(3) . .
C104 O7 La1 104.0(2) . .
C58 C26 C51 120.6(3) . .
O8 C27 O9 124.1(3) . .
O8 C27 C32 118.3(3) . .
O9 C27 C32 117.6(3) . .
C48 C28 C53 119.6(4) . .
O13 C29 O14 123.6(3) . .
O13 C29 C51 119.5(3) . .
O14 C29 C51 116.9(3) . .
C31 O2 La1 138.6(3) . 8_665
C75 C32 C76 117.1(4) . .
C75 C32 C27 120.9(3) . .
C76 C32 C27 121.9(4) . .
C42 C33 C45 119.5(4) . .
C42 C33 C31 121.4(3) . .
C45 C33 C31 119.2(3) . .
C51 C34 C79 121.5(4) . .
C54 C35 C41 118.9(4) . .
C54 C35 C103 119.6(3) . .
C41 C35 C103 121.6(3) . .
C69 C36 C68 120.9(4) . .
C69 C36 O15 119.9(4) . .
C68 C36 O15 118.8(4) . .
C65 C37 C70 118.6(4) . .
C65 C37 C20 121.9(3) . .
C70 C37 C20 119.5(4) . .
C48 C38 C50 118.3(4) . .
C103 O3 La2 102.0(2) . 2_565
C60 C40 C71 121.6(4) . .
C60 C40 O5 113.6(4) . .
C71 C40 O5 124.5(4) . .
C73 C41 C35 121.1(4) . .
C33 C42 C71 121.1(4) . .
C47 O5 C40 123.6(3) . .
C60 C45 C33 119.5(4) . .
C50 C46 C53 118.5(4) . .
C50 C46 C104 119.7(4) . .
C53 C46 C104 121.6(3) . .
C73 C47 O5 113.5(4) . .
C73 C47 C63 121.2(4) . .
O5 C47 C63 125.1(4) . .
C28 C48 C38 121.6(4) . .
C28 C48 O10 114.7(4) . .
C38 C48 O10 123.4(4) . .
O7 C104 O6 121.6(3) . .
O7 C104 C46 119.2(3) . .
O6 C104 C46 119.2(3) . .
O7 C104 La1 52.85(19) . .
O6 C104 La1 71.6(2) . .
C46 C104 La1 159.7(3) . .
C38 C50 C46 121.6(4) . .
C34 C51 C26 118.3(3) . .
C34 C51 C29 123.1(3) . .
C26 C51 C29 118.5(3) . .
C72 C52 C62 120.5(4) . .
C72 C52 O10 117.7(4) . .
C62 C52 O10 121.5(4) . .
C28 C53 C46 120.2(4) . .
C35 C54 C63 120.5(4) . .
O3 C103 O4 120.9(3) . .
O3 C103 C35 119.4(3) . .
O4 C103 C35 119.7(3) . .
O3 C103 La2 54.28(19) . 2_565
O4 C103 La2 69.3(2) . 2_565
C35 C103 La2 162.8(3) . 2_565
C21 C58 C26 119.8(4) . .
C40 C60 C45 120.3(4) . .
C52 C62 C75 119.2(4) . .
C47 C63 C54 119.0(4) . .
C37 C65 C69 120.9(4) . .
C36 C68 C70 119.6(4) . .
C36 C69 C65 119.0(4) . .
C37 C70 C68 121.0(4) . .
C40 C71 C42 118.0(4) . .
C52 C72 C76 119.8(4) . .
C41 C73 C47 119.1(4) . .
C32 C75 C62 122.2(4) . .
C72 C76 C32 121.3(4) . .
C21 C79 C34 118.7(4) . .
C102 O17 La1 137.6(3) . .
C102 N2 C101 110.1(4) . .
O17 C102 N1 125.0(4) . .
O17 C102 N2 126.5(4) . .
N1 C102 N2 108.5(4) . .
C102 N1 C100 111.3(4) . .
N2 C101 C100 101.1(4) . .
N1 C100 C101 102.0(4) . .
O1 C31 O2 123.7(3) . .
O1 C31 C33 119.2(3) . .
O2 C31 C33 117.1(3) . .

loop_
_geom_bond_atom_site_label_1
_geom_bond_atom_site_label_2
_geom_bond_distance
_geom_bond_site_symmetry_2
La1 O2 2.397(2) 8_655
La1 O4 2.489(2) 2_564
La1 O9 2.522(3) 7_565
La1 O13 2.524(2) 7_565
La1 O12 2.527(2) .
La1 O7 2.549(3) .
La1 O17 2.569(3) .
La1 O16 2.674(2) .
La1 O6 2.957(3) .
La1 C104 3.102(4) .
La2 O1 2.470(2) .
La2 O14 2.480(2) 2_564
La2 O6 2.504(2) .
La2 O1W 2.524(3) .
La2 O8 2.525(2) 7_565
La2 O11 2.528(3) .
La2 O3 2.532(3) 2_564
La2 O16 2.777(2) 8_665
La2 O4 2.861(3) 2_564
La2 C103 3.051(4) 2_564
O4 C103 1.266(4) .
O4 La1 2.489(2) 2_565
O4 La2 2.861(3) 2_565
O9 C27 1.261(4) .
O9 La1 2.522(3) 7_566
O14 C29 1.279(4) .
O14 La2 2.480(2) 2_565
O1 C31 1.258(4) .
O12 C20 1.250(4) .
O11 C20 1.257(4) .
O16 La2 2.777(2) 8_655
O6 C104 1.264(4) .
O10 C48 1.394(5) .
O10 C52 1.396(4) .
C20 C37 1.500(5) .
C21 C79 1.372(5) .
C21 C58 1.372(5) .
C21 O15 1.385(5) .
O13 C29 1.251(4) .
O13 La1 2.524(2) 7_566
O8 C27 1.258(4) .
O8 La2 2.525(2) 7_566
O15 C36 1.394(5) .
O7 C104 1.255(4) .
C26 C58 1.376(5) .
C26 C51 1.391(5) .
C27 C32 1.495(5) .
C28 C48 1.370(5) .
C28 C53 1.383(5) .
C29 C51 1.492(5) .
O2 C31 1.258(4) .
O2 La1 2.397(2) 8_665
C32 C75 1.364(5) .
C32 C76 1.384(5) .
C33 C42 1.374(5) .
C33 C45 1.386(5) .
C33 C31 1.493(5) .
C34 C51 1.379(5) .
C34 C79 1.388(5) .
C35 C54 1.384(5) .
C35 C41 1.386(5) .
C35 C103 1.477(5) .
C36 C69 1.364(6) .
C36 C68 1.365(6) .
C37 C65 1.370(5) .
C37 C70 1.377(5) .
C38 C48 1.371(6) .
C38 C50 1.383(6) .
O3 C103 1.255(4) .
O3 La2 2.532(3) 2_565
C40 C60 1.353(6) .
C40 C71 1.382(5) .
C40 O5 1.389(4) .
C41 C73 1.368(5) .
C42 C71 1.382(6) .
O5 C47 1.377(5) .
C45 C60 1.375(5) .
C46 C50 1.386(6) .
C46 C53 1.390(5) .
C46 C104 1.493(5) .
C47 C73 1.371(6) .
C47 C63 1.381(6) .
C52 C72 1.355(6) .
C52 C62 1.362(6) .
C54 C63 1.380(6) .
C103 La2 3.051(4) 2_565
C62 C75 1.380(6) .
C65 C69 1.391(6) .
C68 C70 1.374(6) .
C72 C76 1.379(6) .
O17 C102 1.228(5) .
N2 C102 1.349(5) .
N2 C101 1.458(6) .
C102 N1 1.340(6) .
N1 C100 1.446(6) .
C101 C100 1.513(7) .
